data_1512135
loop_
_publ_author_name
'Wang, Zhihua'
'Putta, Anjaneyulu'
'Mottishaw, Jeffery D.'
'Wei, Qiang'
'Wang, Hua'
'Sun, Haoran'

_publ_section_title
;
 Molecular Origin of Isomerization Effects on Solid State Structures and
 Optoelectronic Properties: A Comparative Case Study of Isomerically Pure
 Dicyanomethylene Substituted Fused Dithiophenes
;
_journal_issue 33
_journal_name_full 'The Journal of Physical Chemistry C'
_journal_page_first 16759
_journal_paper_doi 10.1021/jp4033029
_journal_volume 117
_journal_year 2013
_chemical_formula_moiety 'C12 H4 N2 S2'
_chemical_formula_sum 'C12 H4 N2 S2'
_chemical_formula_weight 240.29
_chemical_melting_point 282&#x00B0;C
_chemical_name_common Cisdithiophenecyclopentadinitrile
_chemical_name_systematic
;
 7-dicyanomethylene-7H-cyclopenta-[1,2-b:4,3-b']dithiophene
;
_space_group_IT_number 19
_symmetry_cell_setting orthorhombic
_symmetry_space_group_name_Hall 'P 2ac 2ab'
_symmetry_space_group_name_H-M 'P 21 21 21'
_atom_sites_solution_hydrogens geom
_atom_sites_solution_primary direct
_atom_sites_solution_secondary difmap
_audit_creation_method SHELXL-97
_cell_angle_alpha 90.00
_cell_angle_beta 90.00
_cell_angle_gamma 90.00
_cell_formula_units_Z 4
_cell_length_a 3.8226(10)
_cell_length_b 8.471(2)
_cell_length_c 31.554(8)
_cell_measurement_reflns_used 8700
_cell_measurement_temperature 100(2)
_cell_measurement_theta_max 25.39
_cell_measurement_theta_min 2.49
_cell_volume 1021.8(4)
_computing_cell_refinement 'Bruker SMART'
_computing_data_collection 'Bruker SMART'
_computing_data_reduction 'Bruker SAINT'
_computing_molecular_graphics 'Bruker SHELXTL'
_computing_publication_material 'Bruker SHELXTL'
_computing_structure_refinement 'SHELXL-97 (Sheldrick, 1997)'
_computing_structure_solution 'SHELXS-97 (Sheldrick, 1990)'
_diffrn_ambient_temperature 100(2)
_diffrn_measured_fraction_theta_full 0.991
_diffrn_measured_fraction_theta_max 0.991
_diffrn_measurement_device_type 'CCD area detector'
_diffrn_measurement_method 'phi and omega scans'
_diffrn_radiation_monochromator graphite
_diffrn_radiation_source 'fine-focus sealed tube'
_diffrn_radiation_type MoK\a
_diffrn_radiation_wavelength 0.71073
_diffrn_reflns_av_R_equivalents 0.0481
_diffrn_reflns_av_sigmaI/netI 0.0318
_diffrn_reflns_limit_h_max 4
_diffrn_reflns_limit_h_min -4
_diffrn_reflns_limit_k_max 10
_diffrn_reflns_limit_k_min -10
_diffrn_reflns_limit_l_max 37
_diffrn_reflns_limit_l_min -37
_diffrn_reflns_number 9704
_diffrn_reflns_theta_full 25.41
_diffrn_reflns_theta_max 25.41
_diffrn_reflns_theta_min 2.49
_exptl_absorpt_coefficient_mu 0.487
_exptl_absorpt_correction_T_max 0.9089
_exptl_absorpt_correction_T_min 0.7588
_exptl_absorpt_correction_type multi-scan
_exptl_absorpt_process_details SADABS
_exptl_crystal_colour brown
_exptl_crystal_density_diffrn 1.562
_exptl_crystal_density_method 'not measured'
_exptl_crystal_description needle
_exptl_crystal_F_000 488
_exptl_crystal_size_max 0.60
_exptl_crystal_size_mid 0.30
_exptl_crystal_size_min 0.20
_refine_diff_density_max 0.463
_refine_diff_density_min -0.268
_refine_diff_density_rms 0.071
_refine_ls_abs_structure_details 'Flack H D (1983), Acta Cryst. A39, 876-881'
_refine_ls_abs_structure_Flack 0.98(12)
_refine_ls_extinction_method none
_refine_ls_goodness_of_fit_ref 0.922
_refine_ls_hydrogen_treatment mixed
_refine_ls_matrix_type full
_refine_ls_number_parameters 145
_refine_ls_number_reflns 1875
_refine_ls_number_restraints 0
_refine_ls_restrained_S_all 0.922
_refine_ls_R_factor_all 0.0368
_refine_ls_R_factor_gt 0.0354
_refine_ls_shift/su_max 0.000
_refine_ls_shift/su_mean 0.000
_refine_ls_structure_factor_coef Fsqd
_refine_ls_weighting_details 'calc w=1/[\s^2^(Fo^2^)+(0.0470P)^2^+2.0260P] where P=(Fo^2^+2Fc^2^)/3'
_refine_ls_weighting_scheme calc
_refine_ls_wR_factor_gt 0.0896
_refine_ls_wR_factor_ref 0.0905
_reflns_number_gt 1813
_reflns_number_total 1875
_reflns_threshold_expression >2sigma(I)
_cod_data_source_file jp4033029_si_001.cif
_cod_data_source_block 12153
_cod_depositor_comments
;
The following automatic conversions were performed:

'_symmetry_cell_setting' value 'Orthorhombic' changed to
'orthorhombic' according to
/home/saulius/struct/CIF-dictionaries/cif_core.dic dictionary named
'cif_core.dic' version 2.4.2 from 2011-04-26.

Automatic conversion script
Id: cif_fix_values 1891 2012-01-12 08:04:46Z andrius 

 Updated the _chemical_name_systematic data item value
 after consulting the original publication.

 Antanas Vaitkus,
 2021-04-27
;
_cod_original_sg_symbol_H-M P2(1)2(1)2(1)
_cod_database_code 1512135

loop_
_symmetry_equiv_pos_as_xyz
'x, y, z'
'-x+1/2, -y, z+1/2'
'x+1/2, -y+1/2, -z'
'-x, y+1/2, -z+1/2'

loop_
_atom_site_label
_atom_site_type_symbol
_atom_site_fract_x
_atom_site_fract_y
_atom_site_fract_z
_atom_site_U_iso_or_equiv
_atom_site_adp_type
_atom_site_occupancy
_atom_site_symmetry_multiplicity
_atom_site_calc_flag
_atom_site_refinement_flags
S2 S 1.2472(2) -0.04967(8) 0.29137(2) 0.01816(19) Uani 1 1 d .
S1 S 0.8357(2) 0.08672(9) 0.46218(2) 0.01772(19) Uani 1 1 d .
C5 C 1.1040(8) 0.1022(4) 0.37400(9) 0.0160(6) Uani 1 1 d .
N2 N 1.5168(8) 0.3442(4) 0.29986(9) 0.0269(7) Uani 1 1 d .
N1 N 1.1641(8) 0.4524(3) 0.43089(8) 0.0296(7) Uani 1 1 d .
C2 C 0.6926(8) -0.2005(4) 0.43845(9) 0.0194(6) Uani 1 1 d .
H2 H 0.6149 -0.3045 0.4387 0.023 Uiso 1 1 calc R
C3 C 0.8496(8) -0.1253(4) 0.40346(9) 0.0163(6) Uani 1 1 d .
C4 C 0.9382(8) 0.0301(4) 0.41149(9) 0.0169(6) Uani 1 1 d .
C10 C 1.2217(9) 0.2527(4) 0.36942(8) 0.0179(6) Uani 1 1 d .
C1 C 0.6705(8) -0.0982(4) 0.47231(9) 0.0199(6) Uani 1 1 d .
H1 H 0.5747 -0.1266 0.4983 0.024 Uiso 1 1 calc R
C6 C 1.1073(8) -0.0253(4) 0.34289(9) 0.0164(6) Uani 1 1 d .
C9 C 1.1111(8) -0.2430(4) 0.29223(9) 0.0219(7) Uani 1 1 d .
H9 H 1.1363 -0.3110 0.2693 0.026 Uiso 1 1 calc R
C11 C 1.3827(9) 0.3050(4) 0.33060(10) 0.0193(7) Uani 1 1 d .
C7 C 0.9609(9) -0.1614(4) 0.35918(10) 0.0183(7) Uani 1 1 d .
C8 C 0.9599(8) -0.2885(4) 0.33043(10) 0.0188(7) Uani 1 1 d .
H8 H 0.8709 -0.3885 0.3361 0.023 Uiso 1 1 calc R
C12 C 1.1931(9) 0.3656(4) 0.40325(9) 0.0211(7) Uani 1 1 d .

loop_
_atom_site_aniso_label
_atom_site_aniso_U_11
_atom_site_aniso_U_22
_atom_site_aniso_U_33
_atom_site_aniso_U_23
_atom_site_aniso_U_13
_atom_site_aniso_U_12
S2 0.0201(4) 0.0256(4) 0.0087(3) -0.0008(3) 0.0015(3) -0.0001(3)
S1 0.0192(4) 0.0246(4) 0.0094(3) -0.0010(3) 0.0017(3) -0.0006(3)
C5 0.0151(14) 0.0224(16) 0.0106(13) 0.0002(11) -0.0010(11) 0.0034(13)
N2 0.0291(16) 0.0337(16) 0.0180(14) 0.0041(12) 0.0036(12) -0.0051(13)
N1 0.0376(17) 0.0302(15) 0.0211(14) -0.0049(12) 0.0051(13) -0.0028(16)
C2 0.0184(16) 0.0265(15) 0.0133(13) 0.0025(11) -0.0028(13) -0.0015(15)
C3 0.0133(14) 0.0230(15) 0.0124(13) 0.0033(11) -0.0027(12) 0.0037(13)
C4 0.0146(15) 0.0271(16) 0.0090(13) 0.0006(12) -0.0017(11) 0.0020(13)
C10 0.0194(16) 0.0257(15) 0.0085(12) 0.0006(11) -0.0006(12) 0.0051(14)
C1 0.0198(15) 0.0286(16) 0.0113(13) 0.0060(12) 0.0004(12) -0.0021(14)
C6 0.0131(14) 0.0250(16) 0.0111(14) -0.0019(12) 0.0001(11) 0.0015(13)
C9 0.0226(16) 0.0319(17) 0.0111(14) -0.0051(13) 0.0010(13) 0.0004(14)
C11 0.0205(16) 0.0211(15) 0.0163(15) 0.0001(12) -0.0024(13) -0.0021(13)
C7 0.0171(16) 0.0248(17) 0.0132(14) 0.0022(12) -0.0012(12) 0.0024(13)
C8 0.0179(15) 0.0211(16) 0.0173(15) -0.0011(13) -0.0027(13) 0.0003(13)
C12 0.0223(17) 0.0222(15) 0.0187(15) 0.0037(12) 0.0023(14) -0.0033(14)

loop_
_atom_type_symbol
_atom_type_description
_atom_type_scat_dispersion_real
_atom_type_scat_dispersion_imag
_atom_type_scat_source
C C 0.0033 0.0016 'International Tables Vol C Tables 4.2.6.8 and 6.1.1.4'
H H 0.0000 0.0000 'International Tables Vol C Tables 4.2.6.8 and 6.1.1.4'
N N 0.0061 0.0033 'International Tables Vol C Tables 4.2.6.8 and 6.1.1.4'
S S 0.1246 0.1234 'International Tables Vol C Tables 4.2.6.8 and 6.1.1.4'

loop_
_geom_angle_atom_site_label_1
_geom_angle_atom_site_label_2
_geom_angle_atom_site_label_3
_geom_angle
C9 S2 C6 90.30(15)
C4 S1 C1 90.13(15)
C10 C5 C6 128.3(3)
C10 C5 C4 128.0(3)
C6 C5 C4 103.7(3)
C1 C2 C3 110.4(3)
C1 C2 H2 124.8
C3 C2 H2 124.8
C4 C3 C2 113.0(3)
C4 C3 C7 107.3(3)
C2 C3 C7 139.7(3)
C3 C4 C5 110.7(3)
C3 C4 S1 112.4(2)
C5 C4 S1 136.9(3)
C5 C10 C12 121.3(3)
C5 C10 C11 121.3(3)
C12 C10 C11 117.3(3)
C2 C1 S1 114.0(2)
C2 C1 H1 123.0
S1 C1 H1 123.0
C7 C6 C5 111.4(3)
C7 C6 S2 112.1(2)
C5 C6 S2 136.5(2)
C8 C9 S2 113.8(2)
C8 C9 H9 123.1
S2 C9 H9 123.1
N2 C11 C10 178.5(4)
C6 C7 C8 113.6(3)
C6 C7 C3 107.0(3)
C8 C7 C3 139.4(3)
C9 C8 C7 110.2(3)
C9 C8 H8 124.9
C7 C8 H8 124.9
N1 C12 C10 177.9(3)

loop_
_geom_bond_atom_site_label_1
_geom_bond_atom_site_label_2
_geom_bond_distance
S2 C9 1.719(3)
S2 C6 1.724(3)
S1 C4 1.715(3)
S1 C1 1.719(3)
C5 C10 1.359(4)
C5 C6 1.460(4)
C5 C4 1.475(4)
N2 C11 1.146(4)
N1 C12 1.146(4)
C2 C1 1.379(4)
C2 C3 1.409(4)
C2 H2 0.9300
C3 C4 1.382(4)
C3 C7 1.492(4)
C10 C12 1.438(4)
C10 C11 1.441(4)
C1 H1 0.9300
C6 C7 1.381(4)
C9 C8 1.391(4)
C9 H9 0.9300
C7 C8 1.408(4)
C8 H8 0.9300
